data_7029376
loop_
_publ_author_name
'Naziruddin, Abbas Raja'
'Zhuang, Chun-Shiuan'
'Lin, Wan-Jung'
'Hwang, Wen-Shu'

_publ_section_title
;
 Donor functionalized ruthenium N-heterocyclic carbene complexes in
 alcohol oxidation reactions.
;
_journal_issue 14
_journal_name_full 'Dalton transactions (Cambridge, England : 2003)'
_journal_page_first 5335
_journal_page_last 5342
_journal_paper_doi 10.1039/c3dt53125b
_journal_volume 43
_journal_year 2014
_chemical_formula_sum 'C47 H44 F12 N7 O P3 Ru'
_chemical_formula_weight 1144.87
_chemical_name_systematic
; 
 ? 
;
_space_group_IT_number 2
_symmetry_cell_setting triclinic
_symmetry_space_group_name_Hall '-P 1'
_symmetry_space_group_name_H-M 'P -1'
_atom_sites_solution_hydrogens geom
_atom_sites_solution_primary direct
_atom_sites_solution_secondary difmap
_audit_creation_method SHELXL-97
_cell_angle_alpha 84.6250(10)
_cell_angle_beta 76.0910(10)
_cell_angle_gamma 71.8680(10)
_cell_formula_units_Z 2
_cell_length_a 12.1842(6)
_cell_length_b 13.2317(8)
_cell_length_c 16.7148(8)
_cell_measurement_reflns_used 8778
_cell_measurement_temperature 223(2)
_cell_measurement_theta_max 26.48
_cell_measurement_theta_min 2.42
_cell_volume 2485.3(2)
_computing_cell_refinement 'Bruker SAINT'
_computing_data_collection 'Bruker APEX2'
_computing_data_reduction 'Bruker SAINT'
_computing_molecular_graphics 'Bruker SHELXTL'
_computing_publication_material 'Bruker SHELXTL'
_computing_structure_refinement 'SHELXL-97 (Sheldrick, 1997)'
_computing_structure_solution 'SHELXS-97 (Sheldrick, 1990)'
_diffrn_ambient_temperature 223(2)
_diffrn_measured_fraction_theta_full 0.992
_diffrn_measured_fraction_theta_max 0.992
_diffrn_measurement_device_type 'Bruker APEX-II CCD'
_diffrn_measurement_method '\f and \w scans'
_diffrn_radiation_monochromator graphite
_diffrn_radiation_source 'fine-focus sealed tube'
_diffrn_radiation_type MoK\a
_diffrn_radiation_wavelength 0.71073
_diffrn_reflns_av_R_equivalents 0.0252
_diffrn_reflns_av_sigmaI/netI 0.0448
_diffrn_reflns_limit_h_max 15
_diffrn_reflns_limit_h_min -13
_diffrn_reflns_limit_k_max 16
_diffrn_reflns_limit_k_min -15
_diffrn_reflns_limit_l_max 20
_diffrn_reflns_limit_l_min -17
_diffrn_reflns_number 18346
_diffrn_reflns_theta_full 26.50
_diffrn_reflns_theta_max 26.50
_diffrn_reflns_theta_min 1.26
_diffrn_standards_number 0
_exptl_absorpt_coefficient_mu 0.501
_exptl_absorpt_correction_T_max 0.9286
_exptl_absorpt_correction_T_min 0.8481
_exptl_absorpt_correction_type none
_exptl_crystal_colour colourless
_exptl_crystal_density_diffrn 1.530
_exptl_crystal_density_method 'not measured'
_exptl_crystal_description prism
_exptl_crystal_F_000 1160
_exptl_crystal_size_max 0.34
_exptl_crystal_size_mid 0.32
_exptl_crystal_size_min 0.15
_refine_diff_density_max 1.238
_refine_diff_density_min -0.723
_refine_diff_density_rms 0.093
_refine_ls_extinction_method none
_refine_ls_goodness_of_fit_ref 1.056
_refine_ls_hydrogen_treatment mixed
_refine_ls_matrix_type full
_refine_ls_number_parameters 643
_refine_ls_number_reflns 10220
_refine_ls_number_restraints 0
_refine_ls_restrained_S_all 1.056
_refine_ls_R_factor_all 0.0603
_refine_ls_R_factor_gt 0.0491
_refine_ls_shift/su_max 0.010
_refine_ls_shift/su_mean 0.000
_refine_ls_structure_factor_coef Fsqd
_refine_ls_weighting_details 'calc w=1/[\s^2^(Fo^2^)+(0.0859P)^2^+2.4366P] where P=(Fo^2^+2Fc^2^)/3'
_refine_ls_weighting_scheme calc
_refine_ls_wR_factor_gt 0.1378
_refine_ls_wR_factor_ref 0.1493
_reflns_number_gt 8524
_reflns_number_total 10220
_reflns_threshold_expression >2sigma(I)
_cod_data_source_file c3dt53125b.txt
_cod_data_source_block 1
_cod_depositor_comments
;
The following automatic conversions were performed:

'_symmetry_cell_setting' value 'Triclinic' changed to 'triclinic'
according to
/usr/data/users/saulius/crontab/automatic-downloads/current/RSC/lib/dictionaries/cif_core.dic
dictionary named 'cif_core.dic' version 2.4.2 from 2011-04-26.

Automatic conversion script
Id: cif_fix_values 2281 2013-09-26 08:29:07Z andrius 
;
_cod_original_sg_symbol_H-M P-1
_cod_database_code 7029376

loop_
_symmetry_equiv_pos_as_xyz
'x, y, z'
'-x, -y, -z'

loop_
_atom_site_label
_atom_site_type_symbol
_atom_site_fract_x
_atom_site_fract_y
_atom_site_fract_z
_atom_site_U_iso_or_equiv
_atom_site_adp_type
_atom_site_occupancy
_atom_site_symmetry_multiplicity
_atom_site_calc_flag
_atom_site_refinement_flags
Ru1 Ru 0.80391(2) 0.727699(19) 0.215526(15) 0.02583(10) Uani 1 1 d .
P1 P 0.66484(8) 0.82029(7) 0.32833(5) 0.02833(19) Uani 1 1 d .
P2 P 0.97113(13) 0.28805(11) 0.32994(10) 0.0678(4) Uani 1 1 d .
P3 P 0.24480(10) 0.85153(10) 0.99930(8) 0.0544(3) Uani 1 1 d .
F1 F 0.9206(4) 0.4086(3) 0.3079(3) 0.1101(14) Uani 1 1 d .
F2 F 0.8462(5) 0.2850(5) 0.3747(4) 0.164(2) Uani 1 1 d .
F3 F 0.9442(6) 0.2579(4) 0.2527(3) 0.161(2) Uani 1 1 d .
F4 F 0.9844(7) 0.3211(4) 0.4165(4) 0.171(3) Uani 1 1 d .
F5 F 1.0204(6) 0.1658(3) 0.3513(4) 0.170(3) Uani 1 1 d .
F6 F 1.0951(4) 0.2918(5) 0.2990(6) 0.201(3) Uani 1 1 d .
F7 F 0.2339(5) 0.7893(4) 0.9293(3) 0.1246(17) Uani 1 1 d .
F8 F 0.2544(4) 0.9167(4) 1.0714(3) 0.1280(18) Uani 1 1 d .
F9 F 0.1534(4) 0.8074(4) 1.0652(3) 0.1223(16) Uani 1 1 d .
F10 F 0.3376(7) 0.8932(6) 0.9411(3) 0.207(4) Uani 1 1 d .
F11 F 0.1412(7) 0.9445(5) 0.9856(5) 0.224(4) Uani 1 1 d .
F12 F 0.3412(6) 0.7605(5) 1.0238(5) 0.207(3) Uani 1 1 d .
O1 O 0.5781(2) 0.6062(2) 0.10077(15) 0.0358(5) Uani 1 1 d .
N1 N 0.9437(2) 0.6467(2) 0.11684(18) 0.0311(6) Uani 1 1 d .
N2 N 0.7698(3) 0.8117(2) 0.04907(17) 0.0329(6) Uani 1 1 d .
N3 N 0.6020(3) 0.7978(2) 0.11713(18) 0.0320(6) Uani 1 1 d .
N4 N 0.4105(3) 0.6289(2) 0.20219(18) 0.0331(6) Uani 1 1 d .
N5 N 0.7465(2) 0.5979(2) 0.22348(17) 0.0300(6) Uani 1 1 d .
N6 N 0.8738(3) 0.8505(2) 0.20126(17) 0.0316(6) Uani 1 1 d .
N7 N 0.9140(3) 0.6572(2) 0.29760(18) 0.0331(6) Uani 1 1 d .
C1 C 0.7305(3) 0.8940(3) 0.3821(2) 0.0392(8) Uani 1 1 d .
C2 C 0.7259(4) 0.9991(4) 0.3621(3) 0.0536(11) Uani 1 1 d .
H2 H 0.6838 1.0369 0.3229 0.064 Uiso 1 1 calc R
C3 C 0.7847(5) 1.0481(4) 0.4012(4) 0.0707(16) Uani 1 1 d .
H3 H 0.7829 1.1190 0.3874 0.085 Uiso 1 1 calc R
C4 C 0.8442(5) 0.9946(6) 0.4587(4) 0.080(2) Uani 1 1 d .
H4 H 0.8843 1.0285 0.4837 0.096 Uiso 1 1 calc R
C5 C 0.8467(4) 0.8921(5) 0.4806(3) 0.0689(15) Uani 1 1 d .
H5 H 0.8862 0.8562 0.5217 0.083 Uiso 1 1 calc R
C6 C 0.7903(4) 0.8417(4) 0.4417(3) 0.0509(10) Uani 1 1 d .
H6 H 0.7929 0.7707 0.4561 0.061 Uiso 1 1 calc R
C7 C 0.6089(3) 0.7425(3) 0.4171(2) 0.0364(8) Uani 1 1 d .
C8 C 0.5351(4) 0.7922(4) 0.4885(2) 0.0520(11) Uani 1 1 d .
H8 H 0.5097 0.8669 0.4908 0.062 Uiso 1 1 calc R
C9 C 0.4988(5) 0.7327(5) 0.5561(3) 0.0684(15) Uani 1 1 d .
H9 H 0.4482 0.7668 0.6041 0.082 Uiso 1 1 calc R
C10 C 0.5366(5) 0.6232(5) 0.5535(3) 0.0737(16) Uani 1 1 d .
H10 H 0.5091 0.5829 0.5988 0.088 Uiso 1 1 calc R
C11 C 0.6132(5) 0.5737(4) 0.4857(3) 0.0602(12) Uani 1 1 d .
H11 H 0.6418 0.4990 0.4852 0.072 Uiso 1 1 calc R
C12 C 0.6497(4) 0.6327(3) 0.4170(2) 0.0436(9) Uani 1 1 d .
H12 H 0.7026 0.5977 0.3701 0.052 Uiso 1 1 calc R
C13 C 0.5353(3) 0.9217(3) 0.3034(2) 0.0303(7) Uani 1 1 d .
C14 C 0.4188(3) 0.9333(3) 0.3450(2) 0.0381(8) Uani 1 1 d .
H14 H 0.4028 0.8907 0.3919 0.046 Uiso 1 1 calc R
C15 C 0.3260(4) 1.0076(3) 0.3176(3) 0.0488(10) Uani 1 1 d .
H15 H 0.2473 1.0143 0.3455 0.059 Uiso 1 1 calc R
C16 C 0.3484(4) 1.0707(4) 0.2506(3) 0.0618(13) Uani 1 1 d .
H16 H 0.2851 1.1215 0.2329 0.074 Uiso 1 1 calc R
C17 C 0.4629(4) 1.0609(3) 0.2082(3) 0.0589(13) Uani 1 1 d .
H17 H 0.4776 1.1048 0.1618 0.071 Uiso 1 1 calc R
C18 C 0.5564(3) 0.9862(3) 0.2341(2) 0.0413(9) Uani 1 1 d .
H18 H 0.6346 0.9789 0.2048 0.050 Uiso 1 1 calc R
C19 C 1.0093(3) 0.5477(3) 0.1322(2) 0.0385(8) Uani 1 1 d .
H19 H 0.9883 0.5159 0.1840 0.046 Uiso 1 1 calc R
C20 C 1.1059(4) 0.4906(4) 0.0758(3) 0.0504(10) Uani 1 1 d .
H20 H 1.1498 0.4214 0.0886 0.061 Uiso 1 1 calc R
C21 C 1.1364(4) 0.5374(4) 0.0000(3) 0.0575(12) Uani 1 1 d .
H21 H 1.2036 0.5015 -0.0393 0.069 Uiso 1 1 calc R
C22 C 1.0683(4) 0.6364(4) -0.0174(3) 0.0486(10) Uani 1 1 d .
H22 H 1.0870 0.6681 -0.0696 0.058 Uiso 1 1 calc R
C23 C 0.9712(3) 0.6905(3) 0.0416(2) 0.0358(8) Uani 1 1 d .
C24 C 0.8963(3) 0.8003(3) 0.0236(2) 0.0380(8) Uani 1 1 d .
H24A H 0.9142 0.8523 0.0525 0.046 Uiso 1 1 calc R
H24B H 0.9165 0.8158 -0.0357 0.046 Uiso 1 1 calc R
C25 C 0.6926(4) 0.8443(3) -0.0039(2) 0.0436(9) Uani 1 1 d .
H25 H 0.7104 0.8682 -0.0589 0.052 Uiso 1 1 calc R
C26 C 0.5885(4) 0.8352(3) 0.0383(2) 0.0419(9) Uani 1 1 d .
H26 H 0.5188 0.8510 0.0187 0.050 Uiso 1 1 calc R
C27 C 0.7148(3) 0.7847(2) 0.1245(2) 0.0283(7) Uani 1 1 d .
C28 C 0.5107(3) 0.7669(3) 0.1765(2) 0.0340(7) Uani 1 1 d .
H28A H 0.4343 0.8212 0.1777 0.041 Uiso 1 1 calc R
H28B H 0.5275 0.7619 0.2314 0.041 Uiso 1 1 calc R
C29 C 0.5037(3) 0.6599(3) 0.1549(2) 0.0297(7) Uani 1 1 d .
C30 C 0.3287(3) 0.6892(3) 0.2707(2) 0.0326(7) Uani 1 1 d .
C31 C 0.3589(4) 0.6811(3) 0.3458(2) 0.0417(9) Uani 1 1 d .
H31 H 0.4355 0.6413 0.3513 0.050 Uiso 1 1 calc R
C32 C 0.2756(4) 0.7320(4) 0.4135(3) 0.0501(10) Uani 1 1 d .
H32 H 0.2963 0.7268 0.4648 0.060 Uiso 1 1 calc R
C33 C 0.1643(4) 0.7894(4) 0.4061(3) 0.0535(11) Uani 1 1 d .
H33 H 0.1078 0.8222 0.4524 0.064 Uiso 1 1 calc R
C34 C 0.1343(4) 0.7994(4) 0.3308(3) 0.0551(11) Uani 1 1 d .
H34 H 0.0581 0.8408 0.3254 0.066 Uiso 1 1 calc R
C35 C 0.2168(4) 0.7482(3) 0.2623(3) 0.0431(9) Uani 1 1 d .
H35 H 0.1962 0.7540 0.2110 0.052 Uiso 1 1 calc R
C36 C 0.3926(3) 0.5304(3) 0.1870(2) 0.0322(7) Uani 1 1 d .
C37 C 0.3616(4) 0.4664(3) 0.2536(2) 0.0442(9) Uani 1 1 d .
H37 H 0.3527 0.4872 0.3076 0.053 Uiso 1 1 calc R
C38 C 0.3439(4) 0.3718(3) 0.2403(3) 0.0529(11) Uani 1 1 d .
H38 H 0.3223 0.3286 0.2855 0.063 Uiso 1 1 calc R
C39 C 0.3576(4) 0.3404(3) 0.1616(3) 0.0495(10) Uani 1 1 d .
H39 H 0.3460 0.2757 0.1528 0.059 Uiso 1 1 calc R
C40 C 0.3883(4) 0.4042(3) 0.0960(3) 0.0475(10) Uani 1 1 d .
H40 H 0.3986 0.3823 0.0421 0.057 Uiso 1 1 calc R
C41 C 0.4044(3) 0.5001(3) 0.1079(2) 0.0404(8) Uani 1 1 d .
H41 H 0.4231 0.5442 0.0625 0.048 Uiso 1 1 calc R
C42 C 0.7245(3) 0.5213(3) 0.2212(2) 0.0344(8) Uani 1 1 d .
C43 C 0.6927(4) 0.4242(3) 0.2197(3) 0.0472(10) Uani 1 1 d .
H43A H 0.7417 0.3674 0.2483 0.071 Uiso 1 1 calc R
H43B H 0.7052 0.4045 0.1630 0.071 Uiso 1 1 calc R
H43C H 0.6100 0.4360 0.2468 0.071 Uiso 1 1 calc R
C44 C 0.9141(3) 0.9187(3) 0.1944(2) 0.0366(8) Uani 1 1 d .
C45 C 0.9642(5) 1.0071(4) 0.1858(3) 0.0596(12) Uani 1 1 d .
H45A H 0.9280 1.0607 0.1485 0.089 Uiso 1 1 calc R
H45B H 1.0490 0.9814 0.1639 0.089 Uiso 1 1 calc R
H45C H 0.9487 1.0379 0.2394 0.089 Uiso 1 1 calc R
C46 C 0.9765(3) 0.6149(3) 0.3384(2) 0.0388(8) Uani 1 1 d .
C47 C 1.0567(5) 0.5583(4) 0.3912(3) 0.0658(14) Uani 1 1 d .
H47A H 1.0516 0.4864 0.4018 0.099 Uiso 1 1 calc R
H47B H 1.0346 0.5950 0.4429 0.099 Uiso 1 1 calc R
H47C H 1.1373 0.5559 0.3638 0.099 Uiso 1 1 calc R

loop_
_atom_site_aniso_label
_atom_site_aniso_U_11
_atom_site_aniso_U_22
_atom_site_aniso_U_33
_atom_site_aniso_U_23
_atom_site_aniso_U_13
_atom_site_aniso_U_12
Ru1 0.02499(15) 0.02511(15) 0.02673(15) -0.00114(10) -0.00257(10) -0.00882(10)
P1 0.0292(4) 0.0287(4) 0.0268(4) -0.0012(3) -0.0028(3) -0.0106(3)
P2 0.0651(8) 0.0538(7) 0.0936(11) 0.0262(7) -0.0363(8) -0.0248(6)
P3 0.0411(6) 0.0527(6) 0.0703(8) 0.0131(6) -0.0125(5) -0.0195(5)
F1 0.131(3) 0.059(2) 0.150(4) 0.041(2) -0.065(3) -0.031(2)
F2 0.161(5) 0.156(5) 0.174(5) 0.013(4) 0.030(4) -0.100(4)
F3 0.222(6) 0.119(4) 0.132(4) -0.042(3) -0.100(4) 0.021(4)
F4 0.298(8) 0.123(4) 0.135(4) 0.025(3) -0.124(5) -0.076(5)
F5 0.203(6) 0.067(2) 0.301(8) 0.048(4) -0.187(6) -0.044(3)
F6 0.060(3) 0.155(5) 0.376(11) -0.002(6) -0.016(4) -0.040(3)
F7 0.157(4) 0.156(4) 0.093(3) -0.024(3) -0.009(3) -0.100(4)
F8 0.138(4) 0.171(4) 0.110(3) -0.037(3) 0.006(3) -0.110(4)
F9 0.135(4) 0.171(4) 0.098(3) -0.002(3) -0.005(3) -0.115(4)
F10 0.288(8) 0.305(8) 0.094(3) -0.033(4) 0.063(4) -0.251(8)
F11 0.228(8) 0.160(6) 0.238(8) 0.000(5) -0.139(7) 0.072(5)
F12 0.151(5) 0.160(6) 0.259(8) 0.026(5) -0.084(5) 0.045(4)
O1 0.0306(12) 0.0408(13) 0.0344(13) -0.0059(10) -0.0010(10) -0.0117(11)
N1 0.0282(14) 0.0316(14) 0.0333(15) -0.0033(11) -0.0012(12) -0.0121(12)
N2 0.0326(15) 0.0403(16) 0.0283(14) 0.0040(12) -0.0045(12) -0.0173(13)
N3 0.0318(15) 0.0335(15) 0.0329(15) 0.0019(12) -0.0060(12) -0.0145(12)
N4 0.0320(15) 0.0354(15) 0.0333(15) -0.0049(12) -0.0023(12) -0.0147(12)
N5 0.0294(14) 0.0300(15) 0.0289(14) 0.0018(11) -0.0044(11) -0.0089(12)
N6 0.0303(14) 0.0321(15) 0.0320(15) -0.0006(11) -0.0026(12) -0.0121(12)
N7 0.0310(15) 0.0333(15) 0.0359(16) -0.0030(12) -0.0056(13) -0.0118(12)
C1 0.0322(18) 0.050(2) 0.0363(19) -0.0170(16) 0.0024(15) -0.0160(16)
C2 0.047(2) 0.051(2) 0.065(3) -0.021(2) 0.000(2) -0.021(2)
C3 0.056(3) 0.063(3) 0.095(4) -0.038(3) 0.006(3) -0.028(3)
C4 0.046(3) 0.107(5) 0.094(4) -0.065(4) -0.004(3) -0.024(3)
C5 0.045(3) 0.101(4) 0.062(3) -0.040(3) -0.013(2) -0.012(3)
C6 0.042(2) 0.067(3) 0.043(2) -0.021(2) -0.0055(18) -0.012(2)
C7 0.0348(18) 0.047(2) 0.0288(17) 0.0039(15) -0.0075(14) -0.0157(16)
C8 0.049(2) 0.061(3) 0.035(2) 0.0006(18) -0.0024(18) -0.006(2)
C9 0.056(3) 0.096(4) 0.032(2) 0.013(2) 0.007(2) -0.010(3)
C10 0.072(3) 0.102(4) 0.045(3) 0.035(3) -0.013(2) -0.033(3)
C11 0.072(3) 0.060(3) 0.053(3) 0.023(2) -0.019(2) -0.030(2)
C12 0.050(2) 0.049(2) 0.036(2) 0.0121(16) -0.0110(17) -0.0224(19)
C13 0.0302(17) 0.0257(15) 0.0311(17) -0.0042(13) 0.0020(13) -0.0085(13)
C14 0.0379(19) 0.0360(18) 0.0354(19) -0.0001(15) 0.0007(15) -0.0110(15)
C15 0.0305(19) 0.052(2) 0.052(2) -0.0012(19) 0.0029(17) -0.0044(17)
C16 0.041(2) 0.054(3) 0.067(3) 0.012(2) -0.002(2) 0.007(2)
C17 0.052(3) 0.044(2) 0.058(3) 0.018(2) 0.002(2) 0.0025(19)
C18 0.0347(19) 0.0318(18) 0.047(2) 0.0022(15) 0.0031(16) -0.0058(15)
C19 0.0323(18) 0.0374(19) 0.045(2) -0.0063(16) -0.0071(16) -0.0084(15)
C20 0.033(2) 0.047(2) 0.065(3) -0.019(2) -0.0067(19) -0.0030(17)
C21 0.033(2) 0.073(3) 0.060(3) -0.026(2) 0.0096(19) -0.013(2)
C22 0.037(2) 0.064(3) 0.041(2) -0.0142(19) 0.0082(17) -0.019(2)
C23 0.0310(17) 0.044(2) 0.0359(19) -0.0058(15) -0.0012(14) -0.0197(16)
C24 0.0387(19) 0.047(2) 0.0308(18) 0.0027(15) -0.0001(15) -0.0230(17)
C25 0.051(2) 0.054(2) 0.0333(19) 0.0132(17) -0.0125(17) -0.0279(19)
C26 0.042(2) 0.050(2) 0.041(2) 0.0084(17) -0.0178(17) -0.0206(18)
C27 0.0264(16) 0.0247(15) 0.0345(17) -0.0003(13) -0.0063(13) -0.0089(13)
C28 0.0272(16) 0.0376(18) 0.0385(19) -0.0037(14) -0.0028(14) -0.0140(14)
C29 0.0273(16) 0.0329(17) 0.0301(17) 0.0021(13) -0.0084(13) -0.0100(13)
C30 0.0338(18) 0.0339(17) 0.0326(18) -0.0019(14) -0.0020(14) -0.0173(14)
C31 0.045(2) 0.047(2) 0.038(2) -0.0041(16) -0.0084(17) -0.0208(18)
C32 0.060(3) 0.064(3) 0.037(2) -0.0109(19) -0.0056(19) -0.034(2)
C33 0.053(3) 0.058(3) 0.047(2) -0.022(2) 0.013(2) -0.027(2)
C34 0.042(2) 0.057(3) 0.056(3) -0.012(2) 0.000(2) -0.007(2)
C35 0.043(2) 0.046(2) 0.039(2) -0.0025(16) -0.0061(17) -0.0116(17)
C36 0.0266(16) 0.0349(17) 0.0362(18) -0.0020(14) -0.0059(14) -0.0114(14)
C37 0.058(2) 0.045(2) 0.0348(19) 0.0039(16) -0.0105(18) -0.0236(19)
C38 0.071(3) 0.043(2) 0.051(2) 0.0145(19) -0.018(2) -0.029(2)
C39 0.059(3) 0.034(2) 0.062(3) -0.0002(18) -0.019(2) -0.0195(19)
C40 0.053(2) 0.046(2) 0.048(2) -0.0104(18) -0.0133(19) -0.0172(19)
C41 0.042(2) 0.046(2) 0.038(2) -0.0008(16) -0.0096(16) -0.0201(17)
C42 0.0302(17) 0.0301(18) 0.041(2) 0.0003(14) -0.0067(15) -0.0077(14)
C43 0.047(2) 0.0324(19) 0.065(3) 0.0045(18) -0.015(2) -0.0146(17)
C44 0.0366(19) 0.0373(19) 0.0361(19) -0.0002(15) -0.0029(15) -0.0153(16)
C45 0.067(3) 0.054(3) 0.068(3) -0.003(2) -0.004(2) -0.041(2)
C46 0.041(2) 0.0377(19) 0.041(2) 0.0062(16) -0.0107(17) -0.0166(16)
C47 0.066(3) 0.070(3) 0.068(3) 0.023(3) -0.037(3) -0.020(3)

loop_
_atom_type_symbol
_atom_type_description
_atom_type_scat_dispersion_real
_atom_type_scat_dispersion_imag
_atom_type_scat_source
C C 0.0033 0.0016 'International Tables Vol C Tables 4.2.6.8 and 6.1.1.4'
H H 0.0000 0.0000 'International Tables Vol C Tables 4.2.6.8 and 6.1.1.4'
N N 0.0061 0.0033 'International Tables Vol C Tables 4.2.6.8 and 6.1.1.4'
O O 0.0106 0.0060 'International Tables Vol C Tables 4.2.6.8 and 6.1.1.4'
F F 0.0171 0.0103 'International Tables Vol C Tables 4.2.6.8 and 6.1.1.4'
P P 0.1023 0.0942 'International Tables Vol C Tables 4.2.6.8 and 6.1.1.4'
Ru Ru -1.2594 0.8363 'International Tables Vol C Tables 4.2.6.8 and 6.1.1.4'

loop_
_geom_angle_atom_site_label_1
_geom_angle_atom_site_label_2
_geom_angle_atom_site_label_3
_geom_angle
N6 Ru1 N5 175.25(11)
N6 Ru1 C27 92.56(12)
N5 Ru1 C27 87.87(12)
N6 Ru1 N7 87.81(11)
N5 Ru1 N7 91.15(11)
C27 Ru1 N7 172.48(12)
N6 Ru1 N1 89.77(11)
N5 Ru1 N1 85.57(11)
C27 Ru1 N1 83.96(12)
N7 Ru1 N1 88.53(11)
N6 Ru1 P1 86.29(8)
N5 Ru1 P1 98.30(8)
C27 Ru1 P1 100.01(9)
N7 Ru1 P1 87.50(8)
N1 Ru1 P1 174.51(8)
C13 P1 C7 106.70(16)
C13 P1 C1 104.04(17)
C7 P1 C1 98.33(18)
C13 P1 Ru1 115.68(11)
C7 P1 Ru1 118.26(13)
C1 P1 Ru1 111.62(11)
F6 P2 F3 101.6(5)
F6 P2 F2 171.5(5)
F3 P2 F2 86.7(4)
F6 P2 F1 91.4(3)
F3 P2 F1 90.1(3)
F2 P2 F1 90.3(3)
F6 P2 F5 89.4(4)
F3 P2 F5 88.9(3)
F2 P2 F5 89.1(3)
F1 P2 F5 178.9(3)
F6 P2 F4 84.8(4)
F3 P2 F4 173.6(4)
F2 P2 F4 86.9(4)
F1 P2 F4 89.2(3)
F5 P2 F4 91.7(3)
F12 P3 F11 173.1(5)
F12 P3 F10 89.7(5)
F11 P3 F10 95.1(5)
F12 P3 F7 93.4(4)
F11 P3 F7 91.5(4)
F10 P3 F7 91.2(3)
F12 P3 F9 87.5(4)
F11 P3 F9 87.5(4)
F10 P3 F9 175.7(3)
F7 P3 F9 92.2(2)
F12 P3 F8 87.3(4)
F11 P3 F8 87.8(4)
F10 P3 F8 89.0(3)
F7 P3 F8 179.2(3)
F9 P3 F8 87.6(2)
C19 N1 C23 118.4(3)
C19 N1 Ru1 117.8(2)
C23 N1 Ru1 123.8(2)
C27 N2 C25 111.5(3)
C27 N2 C24 124.7(3)
C25 N2 C24 123.6(3)
C27 N3 C26 110.5(3)
C27 N3 C28 126.8(3)
C26 N3 C28 122.3(3)
C29 N4 C30 122.8(3)
C29 N4 C36 120.8(3)
C30 N4 C36 116.4(3)
C42 N5 Ru1 172.7(3)
C44 N6 Ru1 178.7(3)
C46 N7 Ru1 176.0(3)
C6 C1 C2 119.0(4)
C6 C1 P1 119.0(3)
C2 C1 P1 121.9(3)
C1 C2 C3 119.0(5)
C4 C3 C2 120.8(5)
C3 C4 C5 120.8(5)
C4 C5 C6 119.2(5)
C1 C6 C5 121.1(5)
C12 C7 C8 118.5(4)
C12 C7 P1 120.2(3)
C8 C7 P1 121.0(3)
C9 C8 C7 120.4(5)
C10 C9 C8 120.1(5)
C11 C10 C9 120.1(4)
C10 C11 C12 120.3(5)
C7 C12 C11 120.5(4)
C14 C13 C18 118.6(3)
C14 C13 P1 124.6(3)
C18 C13 P1 116.6(3)
C13 C14 C15 120.3(3)
C16 C15 C14 120.2(4)
C15 C16 C17 120.7(4)
C16 C17 C18 119.8(4)
C17 C18 C13 120.4(4)
N1 C19 C20 123.1(4)
C19 C20 C21 118.2(4)
C22 C21 C20 119.3(4)
C21 C22 C23 120.2(4)
N1 C23 C22 120.7(4)
N1 C23 C24 118.5(3)
C22 C23 C24 120.7(4)
N2 C24 C23 112.2(3)
C26 C25 N2 106.6(3)
C25 C26 N3 107.3(3)
N2 C27 N3 104.1(3)
N2 C27 Ru1 121.6(2)
N3 C27 Ru1 134.1(2)
N3 C28 C29 110.7(3)
O1 C29 N4 123.5(3)
O1 C29 C28 121.1(3)
N4 C29 C28 115.4(3)
C35 C30 C31 120.3(4)
C35 C30 N4 119.4(3)
C31 C30 N4 120.1(3)
C30 C31 C32 119.7(4)
C33 C32 C31 120.4(4)
C32 C33 C34 120.1(4)
C33 C34 C35 120.1(4)
C30 C35 C34 119.3(4)
C41 C36 C37 120.0(3)
C41 C36 N4 121.1(3)
C37 C36 N4 118.9(3)
C38 C37 C36 119.7(4)
C39 C38 C37 120.5(4)
C40 C39 C38 119.5(4)
C39 C40 C41 121.0(4)
C36 C41 C40 119.2(4)
N5 C42 C43 178.3(4)
N6 C44 C45 179.2(4)
N7 C46 C47 178.8(4)

loop_
_geom_bond_atom_site_label_1
_geom_bond_atom_site_label_2
_geom_bond_distance
Ru1 N6 2.028(3)
Ru1 N5 2.029(3)
Ru1 C27 2.033(3)
Ru1 N7 2.102(3)
Ru1 N1 2.148(3)
Ru1 P1 2.3520(8)
P1 C13 1.833(4)
P1 C7 1.841(4)
P1 C1 1.842(4)
P2 F6 1.489(5)
P2 F3 1.521(5)
P2 F2 1.537(5)
P2 F1 1.564(3)
P2 F5 1.579(4)
P2 F4 1.609(5)
P3 F12 1.502(5)
P3 F11 1.509(5)
P3 F10 1.513(4)
P3 F7 1.545(4)
P3 F9 1.578(4)
P3 F8 1.591(4)
O1 C29 1.213(4)
N1 C19 1.344(5)
N1 C23 1.345(5)
N2 C27 1.351(4)
N2 C25 1.390(5)
N2 C24 1.460(5)
N3 C27 1.365(4)
N3 C26 1.392(5)
N3 C28 1.436(4)
N4 C29 1.371(4)
N4 C30 1.438(4)
N4 C36 1.441(4)
N5 C42 1.133(5)
N6 C44 1.139(5)
N7 C46 1.127(5)
C1 C6 1.382(6)
C1 C2 1.387(6)
C2 C3 1.397(7)
C3 C4 1.357(9)
C4 C5 1.363(9)
C5 C6 1.387(6)
C7 C12 1.382(6)
C7 C8 1.389(5)
C8 C9 1.380(6)
C9 C10 1.378(8)
C10 C11 1.354(8)
C11 C12 1.389(6)
C13 C14 1.389(5)
C13 C18 1.395(5)
C14 C15 1.390(6)
C15 C16 1.358(6)
C16 C17 1.377(6)
C17 C18 1.385(6)
C19 C20 1.375(5)
C20 C21 1.377(7)
C21 C22 1.363(7)
C22 C23 1.390(5)
C23 C24 1.503(5)
C25 C26 1.330(6)
C28 C29 1.526(5)
C30 C35 1.377(5)
C30 C31 1.378(5)
C31 C32 1.388(6)
C32 C33 1.362(7)
C33 C34 1.377(7)
C34 C35 1.395(6)
C36 C41 1.380(5)
C36 C37 1.385(5)
C37 C38 1.380(6)
C38 C39 1.372(6)
C39 C40 1.371(6)
C40 C41 1.382(6)
C42 C43 1.457(5)
C44 C45 1.460(5)
C46 C47 1.460(6)
